data_2223279
loop_
_publ_author_name
'Song, Wei-Feng'
'Wu, Ying'
'Fan, Yan'
'Wang, Yue'
'Liu, Yu'

_publ_section_title
;
 1,3,5-Tris(<i>N</i>-phenylbenzimidazol-2-yl)benzene methanol solvate
;
_journal_coeditor_code BH2239
_journal_issue 10
_journal_name_full 'Acta Crystallographica Section E'
_journal_page_first o2461
_journal_paper_doi 10.1107/S1600536809036046
_journal_volume 65
_journal_year 2009
_chemical_formula_iupac 'C45 H30 N6 , C H4 O'
_chemical_formula_moiety 'C45 H30 N6 , C H4 O'
_chemical_formula_sum 'C46 H34 N6 O'
_chemical_formula_weight 686.79
_chemical_name_systematic
;
1,3,5-Tris(<i>N</i>-phenylbenzimidazol-2-yl)benzene methanol solvate
;
_space_group_IT_number 14
_symmetry_cell_setting monoclinic
_symmetry_space_group_name_Hall '-P 2ybc'
_symmetry_space_group_name_H-M 'P 1 21/c 1'
_atom_sites_solution_hydrogens geom
_atom_sites_solution_primary direct
_atom_sites_solution_secondary difmap
_audit_creation_method SHELXL97
_cell_angle_alpha 90.00
_cell_angle_beta 101.58(3)
_cell_angle_gamma 90.00
_cell_formula_units_Z 4
_cell_length_a 11.253(2)
_cell_length_b 18.692(4)
_cell_length_c 17.763(4)
_cell_measurement_reflns_used 20230
_cell_measurement_temperature 293(2)
_cell_measurement_theta_max 27.43
_cell_measurement_theta_min 3.2
_cell_volume 3660.2(14)
_computing_cell_refinement 'RAPID-AUTO (Rigaku, 1998)'
_computing_data_collection 'RAPID-AUTO (Rigaku, 1998)'
_computing_data_reduction 'RAPID-AUTO (Rigaku, 1998)'
_computing_molecular_graphics 'SHELXTL (Sheldrick, 2008)'
_computing_publication_material 'SHELXL97 (Sheldrick, 2008)'
_computing_structure_refinement 'SHELXL97 (Sheldrick, 2008)'
_computing_structure_solution 'SHELXS97 (Sheldrick, 2008)'
_diffrn_ambient_temperature 293(2)
_diffrn_measured_fraction_theta_full 0.989
_diffrn_measured_fraction_theta_max 0.989
_diffrn_measurement_device_type 'Rigaku R-AXIS RAPID IP'
_diffrn_measurement_method \w
_diffrn_radiation_monochromator graphite
_diffrn_radiation_source 'fine-focus sealed tube'
_diffrn_radiation_type MoK\a
_diffrn_radiation_wavelength 0.71073
_diffrn_reflns_av_R_equivalents 0.0575
_diffrn_reflns_av_sigmaI/netI 0.0500
_diffrn_reflns_limit_h_max 14
_diffrn_reflns_limit_h_min -13
_diffrn_reflns_limit_k_max 24
_diffrn_reflns_limit_k_min -24
_diffrn_reflns_limit_l_max 21
_diffrn_reflns_limit_l_min -22
_diffrn_reflns_number 35250
_diffrn_reflns_theta_full 27.45
_diffrn_reflns_theta_max 27.45
_diffrn_reflns_theta_min 3.20
_diffrn_standards_decay_% 0
_exptl_absorpt_coefficient_mu 0.077
_exptl_absorpt_correction_T_max 0.9858
_exptl_absorpt_correction_T_min 0.9806
_exptl_absorpt_correction_type multi-scan
_exptl_absorpt_process_details '(ABSCOR; Higashi, 1995)'
_exptl_crystal_colour white
_exptl_crystal_density_diffrn 1.246
_exptl_crystal_density_method 'not measured'
_exptl_crystal_description block
_exptl_crystal_F_000 1440
_exptl_crystal_size_max 0.26
_exptl_crystal_size_mid 0.20
_exptl_crystal_size_min 0.19
_refine_diff_density_max 0.138
_refine_diff_density_min -0.192
_refine_ls_extinction_method none
_refine_ls_goodness_of_fit_ref 1.008
_refine_ls_hydrogen_treatment constr
_refine_ls_matrix_type full
_refine_ls_number_parameters 480
_refine_ls_number_reflns 8285
_refine_ls_number_restraints 0
_refine_ls_restrained_S_all 1.008
_refine_ls_R_factor_all 0.1020
_refine_ls_R_factor_gt 0.0510
_refine_ls_shift/su_max 0.001
_refine_ls_shift/su_mean 0.000
_refine_ls_structure_factor_coef Fsqd
_refine_ls_weighting_details 'calc w = 1/[\s^2^(Fo^2^)+(0.0732P)^2^+0.0076P] where P=(Fo^2^+2Fc^2^)/3'
_refine_ls_weighting_scheme calc
_refine_ls_wR_factor_gt 0.1211
_refine_ls_wR_factor_ref 0.1417
_reflns_number_gt 4831
_reflns_number_total 8285
_reflns_threshold_expression I>2\s(I)
_cod_data_source_file bh2239.cif
_cod_data_source_block I
_cod_original_cell_volume 3660.1(13)
_cod_original_sg_symbol_H-M 'P 21/c'
_cod_database_code 2223279
_cod_database_fobs_code 2223279

loop_
_symmetry_equiv_pos_as_xyz
'x, y, z'
'-x, y+1/2, -z+1/2'
'-x, -y, -z'
'x, -y-1/2, z-1/2'

loop_
_atom_site_type_symbol
_atom_site_label
_atom_site_fract_x
_atom_site_fract_y
_atom_site_fract_z
_atom_site_U_iso_or_equiv
_atom_site_adp_type
_atom_site_calc_flag
_atom_site_refinement_flags
_atom_site_occupancy
_atom_site_disorder_assembly
_atom_site_disorder_group
C C1 0.67816(14) 0.26248(9) 0.59902(9) 0.0395(4) Uani d . 1 . .
C C2 0.76343(16) 0.18804(10) 0.53310(9) 0.0458(4) Uani d . 1 . .
C C3 0.84043(18) 0.15308(11) 0.49281(11) 0.0593(5) Uani d . 1 . .
H H3 0.9179 0.1704 0.4928 0.071 Uiso calc R 1 . .
C C4 0.7980(2) 0.09211(12) 0.45300(12) 0.0679(6) Uani d . 1 . .
H H4 0.8478 0.0678 0.4257 0.081 Uiso calc R 1 . .
C C5 0.6827(2) 0.06613(11) 0.45271(11) 0.0623(6) Uani d . 1 . .
H H5 0.6572 0.0246 0.4253 0.075 Uiso calc R 1 . .
C C6 0.60416(18) 0.09983(10) 0.49185(11) 0.0540(5) Uani d . 1 . .
H H6 0.5264 0.0826 0.4911 0.065 Uiso calc R 1 . .
C C7 0.64802(15) 0.16091(9) 0.53243(9) 0.0431(4) Uani d . 1 . .
C C8 0.46769(15) 0.20601(9) 0.57811(10) 0.0448(4) Uani d . 1 . .
C C9 0.42339(19) 0.14782(11) 0.61197(13) 0.0623(5) Uani d . 1 . .
H H9 0.4751 0.1114 0.6341 0.075 Uiso calc R 1 . .
C C10 0.3007(2) 0.14498(14) 0.61229(15) 0.0766(7) Uani d . 1 . .
H H10 0.2692 0.1057 0.6337 0.092 Uiso calc R 1 . .
C C11 0.2254(2) 0.19923(16) 0.58148(16) 0.0827(8) Uani d . 1 . .
H H11 0.1433 0.1971 0.5830 0.099 Uiso calc R 1 . .
C C12 0.26996(19) 0.25670(14) 0.54838(14) 0.0765(7) Uani d . 1 . .
H H12 0.2184 0.2939 0.5283 0.092 Uiso calc R 1 . .
C C13 0.39177(16) 0.25975(11) 0.54466(11) 0.0580(5) Uani d . 1 . .
H H13 0.4216 0.2976 0.5199 0.070 Uiso calc R 1 . .
C C14 0.47156(15) 0.39957(9) 0.78240(9) 0.0405(4) Uani d . 1 . .
C C15 0.31701(16) 0.38001(11) 0.84005(10) 0.0493(4) Uani d . 1 . .
C C16 0.22712(19) 0.35362(13) 0.87530(13) 0.0697(6) Uani d . 1 . .
H H16 0.2223 0.3053 0.8870 0.084 Uiso calc R 1 . .
C C17 0.1447(2) 0.40314(16) 0.89222(15) 0.0861(8) Uani d . 1 . .
H H17 0.0829 0.3878 0.9161 0.103 Uiso calc R 1 . .
C C18 0.1520(2) 0.47526(16) 0.87438(14) 0.0808(7) Uani d . 1 . .
H H18 0.0937 0.5067 0.8854 0.097 Uiso calc R 1 . .
C C19 0.24308(19) 0.50124(12) 0.84088(12) 0.0654(6) Uani d . 1 . .
H H19 0.2483 0.5496 0.8298 0.078 Uiso calc R 1 . .
C C20 0.32741(16) 0.45222(10) 0.82405(10) 0.0490(5) Uani d . 1 . .
C C21 0.44315(15) 0.27268(9) 0.82388(10) 0.0440(4) Uani d . 1 . .
C C22 0.55981(17) 0.25387(11) 0.85886(11) 0.0539(5) Uani d . 1 . .
H H22 0.6175 0.2888 0.8765 0.065 Uiso calc R 1 . .
C C23 0.5890(2) 0.18240(13) 0.86714(15) 0.0784(7) Uani d . 1 . .
H H23 0.6675 0.1687 0.8897 0.094 Uiso calc R 1 . .
C C24 0.5018(2) 0.13114(13) 0.84194(18) 0.0949(9) Uani d . 1 . .
H H24 0.5219 0.0829 0.8475 0.114 Uiso calc R 1 . .
C C25 0.3868(2) 0.15060(12) 0.80906(16) 0.0817(7) Uani d . 1 . .
H H25 0.3284 0.1156 0.7930 0.098 Uiso calc R 1 . .
C C26 0.35646(18) 0.22138(11) 0.79942(12) 0.0606(5) Uani d . 1 . .
H H26 0.2778 0.2347 0.7765 0.073 Uiso calc R 1 . .
C C27 0.81789(15) 0.50360(9) 0.69485(10) 0.0417(4) Uani d . 1 . .
C C28 0.93525(15) 0.59210(9) 0.73459(10) 0.0473(4) Uani d . 1 . .
C C29 1.00798(17) 0.64426(11) 0.77757(12) 0.0608(5) Uani d . 1 . .
H H29 1.0202 0.6451 0.8309 0.073 Uiso calc R 1 . .
C C30 1.0609(2) 0.69445(12) 0.73781(14) 0.0711(6) Uani d . 1 . .
H H30 1.1105 0.7293 0.7652 0.085 Uiso calc R 1 . .
C C31 1.04256(19) 0.69455(12) 0.65845(14) 0.0702(6) Uani d . 1 . .
H H31 1.0788 0.7300 0.6340 0.084 Uiso calc R 1 . .
C C32 0.97182(17) 0.64332(11) 0.61455(12) 0.0584(5) Uani d . 1 . .
H H32 0.9596 0.6429 0.5612 0.070 Uiso calc R 1 . .
C C33 0.92006(15) 0.59245(9) 0.65505(10) 0.0464(4) Uani d . 1 . .
C C34 0.79088(15) 0.52221(9) 0.55055(10) 0.0446(4) Uani d . 1 . .
C C35 0.6804(2) 0.55176(12) 0.52083(12) 0.0724(6) Uani d . 1 . .
H H35 0.6375 0.5760 0.5525 0.087 Uiso calc R 1 . .
C C36 0.6330(2) 0.54512(14) 0.44293(14) 0.0873(8) Uani d . 1 . .
H H36 0.5576 0.5649 0.4222 0.105 Uiso calc R 1 . .
C C37 0.6958(2) 0.51002(13) 0.39669(13) 0.0755(7) Uani d . 1 . .
H H37 0.6653 0.5077 0.3441 0.091 Uiso calc R 1 . .
C C38 0.8029(2) 0.47839(15) 0.42712(13) 0.0808(7) Uani d . 1 . .
H H38 0.8443 0.4527 0.3956 0.097 Uiso calc R 1 . .
C C39 0.85137(18) 0.48410(13) 0.50520(11) 0.0637(6) Uani d . 1 . .
H H39 0.9246 0.4620 0.5262 0.076 Uiso calc R 1 . .
C C40 0.66199(14) 0.32475(9) 0.64708(9) 0.0388(4) Uani d . 1 . .
C C41 0.57686(15) 0.32759(9) 0.69462(9) 0.0402(4) Uani d . 1 . .
H H41 0.5252 0.2890 0.6962 0.048 Uiso calc R 1 . .
C C42 0.56899(14) 0.38813(9) 0.73976(9) 0.0392(4) Uani d . 1 . .
C C43 0.64966(15) 0.44444(9) 0.73921(9) 0.0421(4) Uani d . 1 . .
H H43 0.6464 0.4840 0.7705 0.051 Uiso calc R 1 . .
C C44 0.73500(14) 0.44234(9) 0.69252(9) 0.0405(4) Uani d . 1 . .
C C45 0.73934(15) 0.38286(9) 0.64583(9) 0.0420(4) Uani d . 1 . .
H H45 0.7947 0.3819 0.6133 0.050 Uiso calc R 1 . .
C C46 0.0678(2) 0.15090(15) 0.15807(17) 0.0937(8) Uani d . 1 . .
H H46A 0.1492 0.1359 0.1572 0.141 Uiso calc R 1 . .
H H46B 0.0246 0.1122 0.1759 0.141 Uiso calc R 1 . .
H H46C 0.0700 0.1911 0.1919 0.141 Uiso calc R 1 . .
N N1 0.78056(12) 0.25108(8) 0.57557(8) 0.0449(4) Uani d . 1 . .
N N2 0.59401(12) 0.20906(7) 0.57505(8) 0.0413(3) Uani d . 1 . .
N N3 0.41101(12) 0.34643(8) 0.81320(8) 0.0439(3) Uani d . 1 . .
N N4 0.42540(13) 0.46350(8) 0.78866(8) 0.0478(4) Uani d . 1 . .
N N5 0.86992(13) 0.53606(8) 0.75867(8) 0.0470(4) Uani d . 1 . .
N N6 0.84508(12) 0.53411(8) 0.63005(8) 0.0444(4) Uani d . 1 . .
O O 0.00881(14) 0.17053(11) 0.08356(10) 0.0876(5) Uani d . 1 . .
H H0 -0.0508 0.1950 0.0860 0.131 Uiso calc R 1 . .

loop_
_atom_site_aniso_label
_atom_site_aniso_U_11
_atom_site_aniso_U_22
_atom_site_aniso_U_33
_atom_site_aniso_U_12
_atom_site_aniso_U_13
_atom_site_aniso_U_23
C1 0.0428(9) 0.0382(9) 0.0378(9) 0.0012(7) 0.0090(7) -0.0003(7)
C2 0.0497(10) 0.0482(11) 0.0393(9) 0.0079(8) 0.0083(8) -0.0039(8)
C3 0.0529(11) 0.0696(14) 0.0574(12) 0.0098(10) 0.0159(9) -0.0125(10)
C4 0.0722(14) 0.0721(15) 0.0609(13) 0.0191(12) 0.0172(10) -0.0184(11)
C5 0.0797(14) 0.0491(12) 0.0553(12) 0.0111(10) 0.0070(10) -0.0160(10)
C6 0.0656(12) 0.0432(11) 0.0517(11) 0.0025(9) 0.0079(9) -0.0076(9)
C7 0.0504(10) 0.0390(10) 0.0396(9) 0.0066(8) 0.0081(8) -0.0035(7)
C8 0.0450(9) 0.0417(10) 0.0480(10) -0.0021(8) 0.0104(8) -0.0098(8)
C9 0.0621(12) 0.0505(12) 0.0782(14) -0.0035(10) 0.0235(11) -0.0029(11)
C10 0.0691(14) 0.0708(16) 0.0987(18) -0.0202(13) 0.0377(13) -0.0130(14)
C11 0.0488(12) 0.101(2) 0.0994(19) -0.0136(13) 0.0188(12) -0.0282(16)
C12 0.0515(12) 0.0854(18) 0.0883(16) 0.0151(12) 0.0035(12) -0.0079(14)
C13 0.0526(11) 0.0559(13) 0.0625(12) 0.0068(9) 0.0047(9) -0.0037(10)
C14 0.0487(9) 0.0375(10) 0.0355(8) 0.0019(7) 0.0090(7) 0.0006(7)
C15 0.0490(10) 0.0567(12) 0.0448(10) 0.0118(9) 0.0162(8) 0.0046(9)
C16 0.0631(12) 0.0756(16) 0.0783(15) 0.0110(11) 0.0332(11) 0.0179(12)
C17 0.0706(15) 0.108(2) 0.0917(18) 0.0232(14) 0.0456(13) 0.0166(16)
C18 0.0734(15) 0.095(2) 0.0805(16) 0.0333(14) 0.0306(12) -0.0024(14)
C19 0.0694(13) 0.0643(14) 0.0638(13) 0.0213(11) 0.0167(10) -0.0074(11)
C20 0.0521(10) 0.0548(12) 0.0401(9) 0.0109(9) 0.0092(8) -0.0036(8)
C21 0.0508(10) 0.0389(10) 0.0453(10) 0.0034(8) 0.0168(8) 0.0070(8)
C22 0.0520(10) 0.0542(12) 0.0542(11) 0.0034(9) 0.0080(9) 0.0081(9)
C23 0.0648(14) 0.0624(15) 0.1063(19) 0.0190(12) 0.0131(13) 0.0255(14)
C24 0.0898(18) 0.0445(14) 0.153(3) 0.0073(13) 0.0306(18) 0.0264(15)
C25 0.0733(15) 0.0480(14) 0.123(2) -0.0111(11) 0.0184(14) 0.0130(13)
C26 0.0525(11) 0.0520(12) 0.0763(14) -0.0045(9) 0.0106(10) 0.0096(10)
C27 0.0444(9) 0.0367(9) 0.0432(9) 0.0019(7) 0.0067(7) -0.0011(7)
C28 0.0455(9) 0.0422(10) 0.0514(11) -0.0022(8) 0.0027(8) -0.0037(8)
C29 0.0599(12) 0.0555(13) 0.0618(12) -0.0063(10) -0.0002(10) -0.0134(10)
C30 0.0667(13) 0.0565(14) 0.0844(16) -0.0214(11) 0.0019(12) -0.0125(12)
C31 0.0676(13) 0.0555(14) 0.0853(16) -0.0236(10) 0.0098(12) 0.0035(12)
C32 0.0594(11) 0.0550(12) 0.0596(12) -0.0132(10) 0.0089(9) 0.0046(10)
C33 0.0445(9) 0.0410(10) 0.0509(10) -0.0046(8) 0.0033(8) -0.0010(8)
C34 0.0504(10) 0.0397(10) 0.0419(9) -0.0089(8) 0.0052(8) 0.0012(8)
C35 0.0753(14) 0.0689(15) 0.0637(13) 0.0202(12) -0.0081(11) -0.0104(11)
C36 0.0959(18) 0.0762(17) 0.0717(16) 0.0146(14) -0.0263(14) -0.0019(13)
C37 0.1030(18) 0.0703(16) 0.0457(11) -0.0252(14) -0.0027(12) 0.0053(11)
C38 0.0850(16) 0.106(2) 0.0542(13) -0.0097(15) 0.0204(12) -0.0130(13)
C39 0.0561(11) 0.0835(16) 0.0517(11) -0.0008(11) 0.0110(9) -0.0060(11)
C40 0.0441(9) 0.0354(9) 0.0363(8) 0.0021(7) 0.0067(7) -0.0008(7)
C41 0.0470(9) 0.0348(9) 0.0387(9) -0.0035(7) 0.0081(7) -0.0006(7)
C42 0.0457(9) 0.0369(9) 0.0349(8) 0.0022(7) 0.0076(7) 0.0013(7)
C43 0.0517(10) 0.0348(9) 0.0390(9) 0.0007(8) 0.0071(8) -0.0014(7)
C44 0.0445(9) 0.0359(9) 0.0402(9) 0.0003(7) 0.0065(7) 0.0018(7)
C45 0.0453(9) 0.0398(10) 0.0420(9) 0.0020(8) 0.0116(7) 0.0005(8)
C46 0.0745(16) 0.098(2) 0.105(2) 0.0080(14) 0.0076(15) -0.0065(16)
N1 0.0444(8) 0.0489(9) 0.0424(8) 0.0005(7) 0.0111(6) -0.0057(7)
N2 0.0437(7) 0.0356(8) 0.0454(8) 0.0015(6) 0.0110(6) -0.0041(6)
N3 0.0468(8) 0.0423(9) 0.0453(8) 0.0048(7) 0.0154(6) 0.0039(7)
N4 0.0598(9) 0.0402(9) 0.0437(8) 0.0059(7) 0.0107(7) -0.0026(7)
N5 0.0520(8) 0.0434(9) 0.0436(8) -0.0005(7) 0.0045(7) -0.0029(7)
N6 0.0494(8) 0.0406(8) 0.0414(8) -0.0096(6) 0.0052(6) 0.0006(6)
O 0.0620(10) 0.1121(15) 0.0919(12) 0.0045(9) 0.0231(9) -0.0123(10)

loop_
_atom_type_symbol
_atom_type_description
_atom_type_scat_dispersion_real
_atom_type_scat_dispersion_imag
_atom_type_scat_source
C C 0.0033 0.0016 'International Tables Vol C Tables 4.2.6.8 and 6.1.1.4'
H H 0.0000 0.0000 'International Tables Vol C Tables 4.2.6.8 and 6.1.1.4'
N N 0.0061 0.0033 'International Tables Vol C Tables 4.2.6.8 and 6.1.1.4'
O O 0.0106 0.0060 'International Tables Vol C Tables 4.2.6.8 and 6.1.1.4'

loop_
_geom_angle_atom_site_label_1
_geom_angle_atom_site_label_2
_geom_angle_atom_site_label_3
_geom_angle_site_symmetry_1
_geom_angle_site_symmetry_3
_geom_angle
_geom_angle_publ_flag
N1 C1 N2 . . 111.94(14) ?
N1 C1 C40 . . 121.80(15) ?
N2 C1 C40 . . 126.23(15) ?
N1 C2 C7 . . 109.91(15) ?
N1 C2 C3 . . 130.03(17) ?
C7 C2 C3 . . 120.03(17) ?
C4 C3 C2 . . 117.74(19) ?
C4 C3 H3 . . 121.1 ?
C2 C3 H3 . . 121.1 ?
C3 C4 C5 . . 121.40(19) ?
C3 C4 H4 . . 119.3 ?
C5 C4 H4 . . 119.3 ?
C6 C5 C4 . . 122.13(19) ?
C6 C5 H5 . . 118.9 ?
C4 C5 H5 . . 118.9 ?
C5 C6 C7 . . 116.12(18) ?
C5 C6 H6 . . 121.9 ?
C7 C6 H6 . . 121.9 ?
C6 C7 N2 . . 131.78(17) ?
C6 C7 C2 . . 122.57(17) ?
N2 C7 C2 . . 105.56(14) ?
C13 C8 C9 . . 121.05(18) ?
C13 C8 N2 . . 119.30(17) ?
C9 C8 N2 . . 119.61(16) ?
C10 C9 C8 . . 118.6(2) ?
C10 C9 H9 . . 120.7 ?
C8 C9 H9 . . 120.7 ?
C11 C10 C9 . . 120.7(2) ?
C11 C10 H10 . . 119.7 ?
C9 C10 H10 . . 119.7 ?
C10 C11 C12 . . 120.3(2) ?
C10 C11 H11 . . 119.9 ?
C12 C11 H11 . . 119.9 ?
C11 C12 C13 . . 120.3(2) ?
C11 C12 H12 . . 119.9 ?
C13 C12 H12 . . 119.9 ?
C8 C13 C12 . . 119.0(2) ?
C8 C13 H13 . . 120.5 ?
C12 C13 H13 . . 120.5 ?
N4 C14 N3 . . 112.69(15) ?
N4 C14 C42 . . 121.61(15) ?
N3 C14 C42 . . 125.42(15) ?
C16 C15 C20 . . 122.57(18) ?
C16 C15 N3 . . 131.95(19) ?
C20 C15 N3 . . 105.47(16) ?
C15 C16 C17 . . 116.3(2) ?
C15 C16 H16 . . 121.9 ?
C17 C16 H16 . . 121.9 ?
C16 C17 C18 . . 121.7(2) ?
C16 C17 H17 . . 119.2 ?
C18 C17 H17 . . 119.2 ?
C19 C18 C17 . . 121.7(2) ?
C19 C18 H18 . . 119.2 ?
C17 C18 H18 . . 119.2 ?
C18 C19 C20 . . 117.4(2) ?
C18 C19 H19 . . 121.3 ?
C20 C19 H19 . . 121.3 ?
C15 C20 N4 . . 110.29(15) ?
C15 C20 C19 . . 120.39(19) ?
N4 C20 C19 . . 129.27(19) ?
C26 C21 C22 . . 120.99(17) ?
C26 C21 N3 . . 119.12(16) ?
C22 C21 N3 . . 119.88(16) ?
C23 C22 C21 . . 118.72(19) ?
C23 C22 H22 . . 120.6 ?
C21 C22 H22 . . 120.6 ?
C22 C23 C24 . . 120.0(2) ?
C22 C23 H23 . . 120.0 ?
C24 C23 H23 . . 120.0 ?
C25 C24 C23 . . 120.5(2) ?
C25 C24 H24 . . 119.7 ?
C23 C24 H24 . . 119.7 ?
C24 C25 C26 . . 120.3(2) ?
C24 C25 H25 . . 119.8 ?
C26 C25 H25 . . 119.8 ?
C25 C26 C21 . . 119.42(19) ?
C25 C26 H26 . . 120.3 ?
C21 C26 H26 . . 120.3 ?
N5 C27 N6 . . 113.30(15) ?
N5 C27 C44 . . 123.57(16) ?
N6 C27 C44 . . 123.10(14) ?
C33 C28 N5 . . 110.53(15) ?
C33 C28 C29 . . 119.45(18) ?
N5 C28 C29 . . 130.02(17) ?
C30 C29 C28 . . 117.4(2) ?
C30 C29 H29 . . 121.3 ?
C28 C29 H29 . . 121.3 ?
C29 C30 C31 . . 122.09(19) ?
C29 C30 H30 . . 119.0 ?
C31 C30 H30 . . 119.0 ?
C32 C31 C30 . . 121.7(2) ?
C32 C31 H31 . . 119.2 ?
C30 C31 H31 . . 119.2 ?
C31 C32 C33 . . 115.9(2) ?
C31 C32 H32 . . 122.1 ?
C33 C32 H32 . . 122.1 ?
C28 C33 C32 . . 123.47(17) ?
C28 C33 N6 . . 105.26(15) ?
C32 C33 N6 . . 131.27(17) ?
C39 C34 C35 . . 120.61(17) ?
C39 C34 N6 . . 119.98(16) ?
C35 C34 N6 . . 119.37(17) ?
C34 C35 C36 . . 119.2(2) ?
C34 C35 H35 . . 120.4 ?
C36 C35 H35 . . 120.4 ?
C37 C36 C35 . . 120.4(2) ?
C37 C36 H36 . . 119.8 ?
C35 C36 H36 . . 119.8 ?
C38 C37 C36 . . 120.0(2) ?
C38 C37 H37 . . 120.0 ?
C36 C37 H37 . . 120.0 ?
C37 C38 C39 . . 120.3(2) ?
C37 C38 H38 . . 119.8 ?
C39 C38 H38 . . 119.8 ?
C34 C39 C38 . . 119.4(2) ?
C34 C39 H39 . . 120.3 ?
C38 C39 H39 . . 120.3 ?
C45 C40 C41 . . 119.02(15) ?
C45 C40 C1 . . 117.07(15) ?
C41 C40 C1 . . 123.89(15) ?
C40 C41 C42 . . 120.39(15) ?
C40 C41 H41 . . 119.8 ?
C42 C41 H41 . . 119.8 ?
C43 C42 C41 . . 119.42(16) ?
C43 C42 C14 . . 116.70(15) ?
C41 C42 C14 . . 123.57(15) ?
C44 C43 C42 . . 120.85(16) ?
C44 C43 H43 . . 119.6 ?
C42 C43 H43 . . 119.6 ?
C43 C44 C45 . . 119.25(15) ?
C43 C44 C27 . . 118.10(15) ?
C45 C44 C27 . . 122.66(16) ?
C44 C45 C40 . . 121.01(16) ?
C44 C45 H45 . . 119.5 ?
C40 C45 H45 . . 119.5 ?
O C46 H46A . . 109.5 ?
O C46 H46B . . 109.5 ?
H46A C46 H46B . . 109.5 ?
O C46 H46C . . 109.5 ?
H46A C46 H46C . . 109.5 ?
H46B C46 H46C . . 109.5 ?
C1 N1 C2 . . 105.86(14) ?
C1 N2 C7 . . 106.72(14) ?
C1 N2 C8 . . 129.74(14) ?
C7 N2 C8 . . 122.62(13) ?
C14 N3 C15 . . 106.30(14) ?
C14 N3 C21 . . 128.04(15) ?
C15 N3 C21 . . 125.35(15) ?
C14 N4 C20 . . 105.23(15) ?
C27 N5 C28 . . 104.64(14) ?
C27 N6 C33 . . 106.26(14) ?
C27 N6 C34 . . 129.54(14) ?
C33 N6 C34 . . 122.91(14) ?
C46 O H0 . . 109.5 ?

loop_
_geom_bond_atom_site_label_1
_geom_bond_atom_site_label_2
_geom_bond_site_symmetry_2
_geom_bond_distance
_geom_bond_publ_flag
C1 N1 . 1.319(2) ?
C1 N2 . 1.383(2) ?
C1 C40 . 1.476(2) ?
C2 N1 . 1.392(2) ?
C2 C7 . 1.392(2) ?
C2 C3 . 1.393(3) ?
C3 C4 . 1.375(3) ?
C3 H3 . 0.9300 ?
C4 C5 . 1.385(3) ?
C4 H4 . 0.9300 ?
C5 C6 . 1.381(3) ?
C5 H5 . 0.9300 ?
C6 C7 . 1.387(2) ?
C6 H6 . 0.9300 ?
C7 N2 . 1.392(2) ?
C8 C13 . 1.374(3) ?
C8 C9 . 1.383(3) ?
C8 N2 . 1.434(2) ?
C9 C10 . 1.383(3) ?
C9 H9 . 0.9300 ?
C10 C11 . 1.364(4) ?
C10 H10 . 0.9300 ?
C11 C12 . 1.367(3) ?
C11 H11 . 0.9300 ?
C12 C13 . 1.387(3) ?
C12 H12 . 0.9300 ?
C13 H13 . 0.9300 ?
C14 N4 . 1.316(2) ?
C14 N3 . 1.378(2) ?
C14 C42 . 1.468(2) ?
C15 C16 . 1.383(3) ?
C15 C20 . 1.389(3) ?
C15 N3 . 1.394(2) ?
C16 C17 . 1.385(3) ?
C16 H16 . 0.9300 ?
C17 C18 . 1.391(4) ?
C17 H17 . 0.9300 ?
C18 C19 . 1.373(3) ?
C18 H18 . 0.9300 ?
C19 C20 . 1.394(3) ?
C19 H19 . 0.9300 ?
C20 N4 . 1.391(2) ?
C21 C26 . 1.375(3) ?
C21 C22 . 1.380(2) ?
C21 N3 . 1.428(2) ?
C22 C23 . 1.377(3) ?
C22 H22 . 0.9300 ?
C23 C24 . 1.381(3) ?
C23 H23 . 0.9300 ?
C24 C25 . 1.357(3) ?
C24 H24 . 0.9300 ?
C25 C26 . 1.369(3) ?
C25 H25 . 0.9300 ?
C26 H26 . 0.9300 ?
C27 N5 . 1.315(2) ?
C27 N6 . 1.373(2) ?
C27 C44 . 1.472(2) ?
C28 C33 . 1.389(3) ?
C28 N5 . 1.395(2) ?
C28 C29 . 1.397(2) ?
C29 C30 . 1.379(3) ?
C29 H29 . 0.9300 ?
C30 C31 . 1.383(3) ?
C30 H30 . 0.9300 ?
C31 C32 . 1.382(3) ?
C31 H31 . 0.9300 ?
C32 C33 . 1.389(3) ?
C32 H32 . 0.9300 ?
C33 N6 . 1.396(2) ?
C34 C39 . 1.356(3) ?
C34 C35 . 1.366(3) ?
C34 N6 . 1.439(2) ?
C35 C36 . 1.385(3) ?
C35 H35 . 0.9300 ?
C36 C37 . 1.356(4) ?
C36 H36 . 0.9300 ?
C37 C38 . 1.354(3) ?
C37 H37 . 0.9300 ?
C38 C39 . 1.389(3) ?
C38 H38 . 0.9300 ?
C39 H39 . 0.9300 ?
C40 C45 . 1.395(2) ?
C40 C41 . 1.400(2) ?
C41 C42 . 1.400(2) ?
C41 H41 . 0.9300 ?
C42 C43 . 1.391(2) ?
C43 C44 . 1.390(2) ?
C43 H43 . 0.9300 ?
C44 C45 . 1.394(2) ?
C45 H45 . 0.9300 ?
C46 O . 1.405(3) ?
C46 H46A . 0.9600 ?
C46 H46B . 0.9600 ?
C46 H46C . 0.9600 ?
O H0 . 0.8200 ?

loop_
_geom_hbond_atom_site_label_D
_geom_hbond_atom_site_label_H
_geom_hbond_atom_site_label_A
_geom_hbond_site_symmetry_A
_geom_hbond_distance_DH
_geom_hbond_distance_HA
_geom_hbond_distance_DA
_geom_hbond_angle_DHA
_geom_hbond_publ_flag
O H0 N1 4_465 0.82 2.12 2.936(2) 170.4 y
C25 H25 N5 2_646 0.93 2.69 3.603(3) 169.0 y
C37 H37 N4 3_666 0.93 2.43 3.338(3) 164.1 y
C32 H32 O 2_655 0.93 2.71 3.605(3) 160.6 y

loop_
_cod_related_entry_id
_cod_related_entry_database
_cod_related_entry_code
1 ChemSpider 30655870
